data_7227467
loop_
_publ_author_name
'Barbosa, C. D. E. S.'
'da Luz, L. L.'
'Paz, F. A. Almeida'
'Malta, O. L.'
'Rodrigues, M. O.'
'J\'unior, S. A.'
'Ferreira, R. A. S.'
'Carlos, L. D.'

_publ_section_title
;
 Site-selective Eu(iii) spectroscopy of highly efficient luminescent
 mixed-metal Pb(ii)/Eu(iii) coordination polymers
;
_journal_issue 10
_journal_name_full 'RSC Adv.'
_journal_page_first 6093
_journal_paper_doi 10.1039/C6RA27850G
_journal_volume 7
_journal_year 2017
_chemical_formula_moiety 'C8 H4 Eu0.10 O4 Pb0.85'
_chemical_formula_sum 'C8 H4 Eu0.1 O4 Pb0.85'
_chemical_formula_weight 355.42
_space_group_crystal_system orthorhombic
_space_group_IT_number 61
_space_group_name_Hall '-P 2ac 2ab'
_space_group_name_H-M_alt 'P b c a'
_symmetry_space_group_name_Hall '-P 2ac 2ab'
_symmetry_space_group_name_H-M 'P b c a'
_atom_sites_solution_hydrogens geom
_audit_creation_date '04 Julho 2016'
_audit_creation_method 'SHELXL-2014/6, manual editing plus enCIFer'
_audit_update_record
;
2016-07-04 deposited with the CCDC.
2017-01-09 downloaded from the CCDC.
;
_cell_angle_alpha 90
_cell_angle_beta 90
_cell_angle_gamma 90
_cell_formula_units_Z 8
_cell_length_a 7.6820(12)
_cell_length_b 10.2672(15)
_cell_length_c 18.256(3)
_cell_measurement_reflns_used 3087
_cell_measurement_temperature 180(2)
_cell_measurement_theta_max 29.09
_cell_measurement_theta_min 3.50
_cell_volume 1439.9(4)
_computing_cell_refinement 'SAINT V8.27b (Bruker, 2012a)'
_computing_data_collection 'APEX2 2012.4 (Bruker, 2012b)'
_computing_data_reduction 'SAINT V8.27b (Bruker, 2012a)'
_computing_molecular_graphics 'DIAMOND (Brandenburg, 1999)'
_computing_publication_material 'SHELXL-2014/6 (Sheldrick, 2015)'
_computing_structure_refinement 'SHELXL-2014/6 (Sheldrick, 2015)'
_computing_structure_solution 'SHELXS (Sheldrick, 2015)'
_diffrn_ambient_temperature 180(2)
_diffrn_measured_fraction_theta_full 0.998
_diffrn_measured_fraction_theta_max 0.992
_diffrn_measurement_device_type 'Bruker X8 Kappa CCD APEX II'
_diffrn_measurement_method '\w / \f scans'
_diffrn_radiation_monochromator graphite
_diffrn_radiation_source 'fine-focus sealed tube'
_diffrn_radiation_type MoK\a
_diffrn_radiation_wavelength 0.71073
_diffrn_reflns_av_R_equivalents 0.0452
_diffrn_reflns_av_unetI/netI 0.0372
_diffrn_reflns_Laue_measured_fraction_full 0.998
_diffrn_reflns_Laue_measured_fraction_max 0.992
_diffrn_reflns_limit_h_max 9
_diffrn_reflns_limit_h_min -10
_diffrn_reflns_limit_k_max 14
_diffrn_reflns_limit_k_min -13
_diffrn_reflns_limit_l_max 22
_diffrn_reflns_limit_l_min -24
_diffrn_reflns_number 11484
_diffrn_reflns_point_group_measured_fraction_full 0.998
_diffrn_reflns_point_group_measured_fraction_max 0.992
_diffrn_reflns_theta_full 25.242
_diffrn_reflns_theta_max 29.125
_diffrn_reflns_theta_min 3.969
_diffrn_standards_number 0
_exptl_absorpt_coefficient_mu 20.768
_exptl_absorpt_correction_T_max 0.6815
_exptl_absorpt_correction_T_min 0.2874
_exptl_absorpt_correction_type multi-scan
_exptl_absorpt_process_details
; 
 SADABS V2012/1 (Bruker 2001) 
;
_exptl_crystal_colour Colourless
_exptl_crystal_density_diffrn 3.279
_exptl_crystal_description Prism
_exptl_crystal_F_000 1280
_exptl_crystal_size_max 0.080
_exptl_crystal_size_mid 0.060
_exptl_crystal_size_min 0.020
_refine_diff_density_max 1.476
_refine_diff_density_min -1.406
_refine_diff_density_rms 0.228
_refine_ls_extinction_method none
_refine_ls_goodness_of_fit_ref 1.022
_refine_ls_hydrogen_treatment constr
_refine_ls_matrix_type full
_refine_ls_number_parameters 118
_refine_ls_number_reflns 1922
_refine_ls_number_restraints 0
_refine_ls_restrained_S_all 1.022
_refine_ls_R_factor_all 0.0445
_refine_ls_R_factor_gt 0.0253
_refine_ls_shift/su_max 0.001
_refine_ls_shift/su_mean 0.000
_refine_ls_structure_factor_coef Fsqd
_refine_ls_weighting_details 'w=1/[\s^2^(Fo^2^)+(0.0167P)^2^+3.0217P] where P=(Fo^2^+2Fc^2^)/3'
_refine_ls_weighting_scheme calc
_refine_ls_wR_factor_gt 0.0477
_refine_ls_wR_factor_ref 0.0543
_reflns_Friedel_coverage 0.000
_reflns_number_gt 1421
_reflns_number_total 1922
_reflns_threshold_expression 'I > 2\s(I)'
_cod_data_source_file c6ra27850g2.cif
_cod_data_source_block Pb09Eu10-BDC
_cod_original_formula_sum 'C8 H4 Eu0.10 O4 Pb0.85'
_cod_database_code 7227467
_shelx_space_group_comment
;
The symmetry employed for this shelxl refinement is uniquely defined
by the following loop, which should always be used as a source of
symmetry information in preference to the above space-group names.
They are only intended as comments.
;
_shelx_estimated_absorpt_t_min 0.287
_shelx_estimated_absorpt_t_max 0.681
_shelxl_version_number 2014/6

loop_
_space_group_symop_operation_xyz
'x, y, z'
'-x+1/2, -y, z+1/2'
'-x, y+1/2, -z+1/2'
'x+1/2, -y+1/2, -z'
'-x, -y, -z'
'x-1/2, y, -z-1/2'
'x, -y-1/2, z-1/2'
'-x-1/2, y-1/2, z'

loop_
_atom_site_label
_atom_site_type_symbol
_atom_site_fract_x
_atom_site_fract_y
_atom_site_fract_z
_atom_site_U_iso_or_equiv
_atom_site_adp_type
_atom_site_occupancy
_atom_site_site_symmetry_order
_atom_site_calc_flag
_atom_site_refinement_flags_posn
_atom_site_refinement_flags_adp
_atom_site_refinement_flags_occupancy
Pb1 Pb 1.00736(2) 0.79737(2) 0.01871(2) 0.01171(7) Uani 0.85 1 d . . P
Eu1 Eu 1.00736(2) 0.79737(2) 0.01871(2) 0.01171(7) Uani 0.1 1 d . . P
O1 O 0.8208(4) 0.5909(3) 0.0233(2) 0.0211(8) Uani 1 1 d . . .
O2 O 0.8059(4) 0.3787(3) 0.0529(2) 0.0178(8) Uani 1 1 d . . .
O3 O 0.9732(4) 0.5305(3) 0.42006(19) 0.0200(8) Uani 1 1 d . . .
O4 O 0.8396(5) 0.7184(3) 0.4028(2) 0.0212(8) Uani 1 1 d . . .
C1 C 0.8282(6) 0.4981(5) 0.0691(3) 0.0148(11) Uani 1 1 d . . .
C2 C 0.8611(6) 0.5301(5) 0.1480(3) 0.0160(11) Uani 1 1 d . . .
C3 C 0.8011(6) 0.6482(5) 0.1768(3) 0.0198(12) Uani 1 1 d . . .
H3 H 0.7555 0.7127 0.1448 0.024 Uiso 1 1 calc R U .
C4 C 0.8074(6) 0.6718(5) 0.2511(3) 0.0182(11) Uani 1 1 d . . .
H4 H 0.7624 0.7511 0.2701 0.022 Uiso 1 1 calc R U .
C5 C 0.8796(6) 0.5795(5) 0.2990(3) 0.0176(11) Uani 1 1 d . . .
C6 C 0.9468(7) 0.4647(5) 0.2700(3) 0.0168(11) Uani 1 1 d . . .
H6 H 1.0014 0.4032 0.3014 0.020 Uiso 1 1 calc R U .
C7 C 0.9347(7) 0.4395(5) 0.1957(3) 0.0190(12) Uani 1 1 d . . .
H7 H 0.9772 0.3593 0.1769 0.023 Uiso 1 1 calc R U .
C8 C 0.8945(6) 0.6098(5) 0.3780(3) 0.0172(11) Uani 1 1 d . . .

loop_
_atom_site_aniso_label
_atom_site_aniso_U_11
_atom_site_aniso_U_22
_atom_site_aniso_U_33
_atom_site_aniso_U_23
_atom_site_aniso_U_13
_atom_site_aniso_U_12
Pb1 0.01498(10) 0.01209(11) 0.00804(11) 0.00026(8) -0.00036(9) -0.00029(8)
Eu1 0.01498(10) 0.01209(11) 0.00804(11) 0.00026(8) -0.00036(9) -0.00029(8)
O1 0.0235(18) 0.021(2) 0.019(2) 0.0042(17) -0.0003(17) -0.0058(15)
O2 0.0178(16) 0.0166(18) 0.019(2) -0.0036(17) -0.0019(17) -0.0010(14)
O3 0.0234(19) 0.0243(19) 0.0124(18) 0.0023(16) -0.0037(16) 0.0055(16)
O4 0.0282(19) 0.021(2) 0.014(2) -0.0012(16) 0.0013(17) 0.0006(16)
C1 0.010(2) 0.019(3) 0.015(3) -0.004(2) 0.002(2) -0.0050(19)
C2 0.018(2) 0.016(3) 0.014(3) 0.002(2) -0.001(2) -0.001(2)
C3 0.023(3) 0.014(3) 0.022(3) -0.001(2) 0.002(3) -0.002(2)
C4 0.021(2) 0.013(3) 0.020(3) -0.001(2) -0.001(2) -0.001(2)
C5 0.020(2) 0.014(3) 0.018(3) -0.003(2) -0.006(2) 0.000(2)
C6 0.024(2) 0.012(2) 0.015(3) 0.001(2) -0.003(2) 0.004(2)
C7 0.020(2) 0.018(3) 0.019(3) -0.001(2) 0.002(2) 0.001(2)
C8 0.016(2) 0.013(3) 0.022(3) 0.002(2) 0.003(2) -0.001(2)

loop_
_atom_type_symbol
_atom_type_description
_atom_type_scat_dispersion_real
_atom_type_scat_dispersion_imag
_atom_type_scat_source
C C 0.0033 0.0016 'International Tables Vol C Tables 4.2.6.8 and 6.1.1.4'
H H 0.0000 0.0000 'International Tables Vol C Tables 4.2.6.8 and 6.1.1.4'
O O 0.0106 0.0060 'International Tables Vol C Tables 4.2.6.8 and 6.1.1.4'
Pb Pb -3.3944 10.1111 'International Tables Vol C Tables 4.2.6.8 and 6.1.1.4'
Eu Eu -0.1578 3.6682 'International Tables Vol C Tables 4.2.6.8 and 6.1.1.4'

loop_
_geom_angle_atom_site_label_1
_geom_angle_atom_site_label_2
_geom_angle_atom_site_label_3
_geom_angle
_geom_angle_site_symmetry_1
_geom_angle_site_symmetry_3
O4 Pb1 O3 52.18(11) 7_575 7_575
O4 Pb1 O1 71.53(11) 7_575 .
O3 Pb1 O1 122.83(11) 7_575 .
O4 Pb1 O2 75.36(11) 7_575 8_765
O3 Pb1 O2 81.50(11) 7_575 8_765
O1 Pb1 O2 75.05(11) . 8_765
O4 Pb1 O3 116.64(11) 7_575 3_755
O3 Pb1 O3 71.07(13) 7_575 3_755
O1 Pb1 O3 140.06(11) . 3_755
O2 Pb1 O3 70.32(10) 8_765 3_755
O4 Pb1 O2 79.40(11) 7_575 5_765
O3 Pb1 O2 100.42(11) 7_575 5_765
O1 Pb1 O2 75.80(11) . 5_765
O2 Pb1 O2 146.16(9) 8_765 5_765
O3 Pb1 O2 142.59(10) 3_755 5_765
O4 Pb1 O1 103.99(11) 7_575 4_565
O3 Pb1 O1 66.77(10) 7_575 4_565
O1 Pb1 O1 146.82(8) . 4_565
O2 Pb1 O1 136.92(10) 8_765 4_565
O3 Pb1 O1 72.18(10) 3_755 4_565
O2 Pb1 O1 71.10(10) 5_765 4_565
C1 O1 Pb1 128.2(3) . .
C1 O1 Eu1 122.1(3) . 4_465
Pb1 O1 Eu1 97.7 . 4_465
C1 O1 Pb1 122.1(3) . 4_465
Pb1 O1 Pb1 97.74(11) . 4_465
C1 O1 Pb1 57.8(3) . 8_755
Pb1 O1 Pb1 173.39(13) . 8_755
Eu1 O1 Pb1 75.8 4_465 8_755
Pb1 O1 Pb1 75.79(7) 4_465 8_755
C1 O2 Eu1 119.1(3) . 8_755
C1 O2 Pb1 119.1(3) . 8_755
C1 O2 Pb1 134.3(3) . 5_765
Eu1 O2 Pb1 99.3 8_755 5_765
Pb1 O2 Pb1 99.33(11) 8_755 5_765
C1 O2 Eu1 134.3(3) . 5_765
Eu1 O2 Eu1 99.33(11) 8_755 5_765
Pb1 O2 Eu1 99.33(11) 8_755 5_765
C8 O3 Eu1 91.8(3) . 7_576
C8 O3 Pb1 91.8(3) . 7_576
C8 O3 Pb1 149.4(3) . 3_745
Eu1 O3 Pb1 108.9 7_576 3_745
Pb1 O3 Pb1 108.93(13) 7_576 3_745
C8 O3 Eu1 149.4(3) . 3_745
Eu1 O3 Eu1 108.93(13) 7_576 3_745
C8 O4 Eu1 94.2(3) . 7_576
C8 O4 Pb1 132.7(3) . 6_556
Eu1 O4 Pb1 92.9 7_576 6_556
Pb1 O4 Pb1 92.94(11) 7_576 6_556
C8 O4 Eu1 132.7(3) . 6_556
Eu1 O4 Eu1 92.94(11) 7_576 6_556
O1 C1 O2 124.3(5) . .
O1 C1 C2 118.4(4) . .
O2 C1 C2 117.2(4) . .
O2 C1 Pb1 147.1(3) . .
C2 C1 Pb1 89.7(3) . .
O2 C1 Pb1 111.4(3) . 4_465
C2 C1 Pb1 114.5(3) . 4_465
Pb1 C1 Pb1 73.57(9) 8_755 4_465
Pb1 C1 Pb1 68.92(9) . 4_465
C2 C1 Pb1 123.0(3) . 5_765
Pb1 C1 Pb1 69.09(9) 8_755 5_765
Pb1 C1 Pb1 118.59(13) . 5_765
Pb1 C1 Pb1 121.55(14) 4_465 5_765
C7 C2 C3 118.5(5) . .
C7 C2 C1 121.5(5) . .
C3 C2 C1 119.7(5) . .
C7 C2 Pb1 138.8(3) . .
C3 C2 Pb1 72.8(3) . .
C1 C2 Pb1 67.0(3) . .
C4 C3 C2 120.7(5) . .
C4 C3 Pb1 133.8(3) . .
C2 C3 Pb1 85.6(3) . .
C4 C3 H3 119.7 . .
C2 C3 H3 119.7 . .
Pb1 C3 H3 51.5 . .
C3 C4 C5 120.5(5) . .
C3 C4 H4 119.7 . .
C5 C4 H4 119.7 . .
C6 C5 C4 118.8(5) . .
C6 C5 C8 121.4(5) . .
C4 C5 C8 119.7(4) . .
C7 C6 C5 120.4(5) . .
C7 C6 H6 119.8 . .
C5 C6 H6 119.8 . .
C6 C7 C2 121.0(5) . .
C6 C7 H7 119.5 . .
C2 C7 H7 119.5 . .
O3 C8 O4 120.2(5) . .
O3 C8 C5 119.4(4) . .
O4 C8 C5 120.3(5) . .
O3 C8 Eu1 61.9(3) . 7_576
O4 C8 Eu1 59.5(3) . 7_576
C5 C8 Eu1 164.6(3) . 7_576
O3 C8 Pb1 61.9(3) . 7_576
O4 C8 Pb1 59.5(3) . 7_576
O4 C8 Pb1 128.9(3) . 3_745
C5 C8 Pb1 108.8(3) . 3_745
Eu1 C8 Pb1 77.1 7_576 3_745
Pb1 C8 Pb1 77.08(12) 7_576 3_745
C5 C8 Pb1 120.1(3) . 6_556
Eu1 C8 Pb1 69.2 7_576 6_556
Pb1 C8 Pb1 69.17(11) 7_576 6_556
Pb1 C8 Pb1 108.61(12) 3_745 6_556

loop_
_geom_bond_atom_site_label_1
_geom_bond_atom_site_label_2
_geom_bond_distance
_geom_bond_site_symmetry_2
Pb1 O4 2.483(4) 7_575
Pb1 O3 2.537(4) 7_575
Pb1 O1 2.560(3) .
Pb1 O2 2.623(3) 8_765
Pb1 O3 2.646(3) 3_755
Pb1 O2 2.652(3) 5_765
Pb1 O1 2.775(4) 4_565
O1 C1 1.269(6) .
O1 Eu1 2.775(4) 4_465
O1 Pb1 2.775(4) 4_465
O1 Pb1 3.930(3) 8_755
O2 C1 1.273(6) .
O2 Eu1 2.623(3) 8_755
O2 Pb1 2.623(3) 8_755
O2 Pb1 2.652(3) 5_765
O2 Eu1 2.652(3) 5_765
O3 C8 1.272(6) .
O3 Eu1 2.537(4) 7_576
O3 Pb1 2.537(4) 7_576
O3 Pb1 2.646(3) 3_745
O3 Eu1 2.646(3) 3_745
O4 C8 1.275(6) .
O4 Eu1 2.483(4) 7_576
O4 Pb1 2.483(4) 7_576
O4 Pb1 3.037(4) 6_556
O4 Eu1 3.037(4) 6_556
C1 C2 1.499(7) .
C1 Pb1 3.427(5) 8_755
C1 Pb1 3.613(5) 4_465
C1 Pb1 3.656(5) 5_765
C2 C7 1.394(7) .
C2 C3 1.399(7) .
C3 C4 1.379(7) .
C3 H3 0.9500 .
C4 C5 1.403(7) .
C4 H4 0.9500 .
C5 C6 1.392(7) .
C5 C8 1.480(7) .
C6 C7 1.383(7) .
C6 H6 0.9500 .
C7 H7 0.9500 .

loop_
_geom_torsion_atom_site_label_1
_geom_torsion_atom_site_label_2
_geom_torsion_atom_site_label_3
_geom_torsion_atom_site_label_4
_geom_torsion
_geom_torsion_site_symmetry_1
_geom_torsion_site_symmetry_4
Pb1 O1 C1 O2 -142.7(4) . .
Eu1 O1 C1 O2 83.2(5) 4_465 .
Pb1 O1 C1 O2 83.2(5) 4_465 .
Pb1 O1 C1 O2 40.7(4) 8_755 .
Pb1 O1 C1 C2 38.8(6) . .
Eu1 O1 C1 C2 -95.3(4) 4_465 .
Pb1 O1 C1 C2 -95.3(4) 4_465 .
Pb1 O1 C1 C2 -137.7(5) 8_755 .
Pb1 O1 C1 Pb1 176.5(2) . 8_755
Eu1 O1 C1 Pb1 42.5(3) 4_465 8_755
Pb1 O1 C1 Pb1 42.5(3) 4_465 8_755
Eu1 O1 C1 Pb1 -134.1(5) 4_465 .
Pb1 O1 C1 Pb1 -134.1(5) 4_465 .
Pb1 O1 C1 Pb1 -176.5(2) 8_755 .
Pb1 O1 C1 Pb1 134.1(5) . 4_465
Eu1 O1 C1 Pb1 0.0 4_465 4_465
Pb1 O1 C1 Pb1 -42.5(3) 8_755 4_465
Pb1 O1 C1 Pb1 -110.9(3) . 5_765
Eu1 O1 C1 Pb1 115.0(2) 4_465 5_765
Pb1 O1 C1 Pb1 115.0(2) 4_465 5_765
Pb1 O1 C1 Pb1 72.54(19) 8_755 5_765
Eu1 O2 C1 O1 -71.2(6) 8_755 .
Pb1 O2 C1 O1 -71.2(6) 8_755 .
Pb1 O2 C1 O1 72.0(6) 5_765 .
Eu1 O2 C1 O1 72.0(6) 5_765 .
Eu1 O2 C1 C2 107.3(4) 8_755 .
Pb1 O2 C1 C2 107.3(4) 8_755 .
Pb1 O2 C1 C2 -109.5(5) 5_765 .
Eu1 O2 C1 C2 -109.5(5) 5_765 .
Eu1 O2 C1 Pb1 0.0 8_755 8_755
Pb1 O2 C1 Pb1 143.2(6) 5_765 8_755
Eu1 O2 C1 Pb1 143.2(6) 5_765 8_755
Eu1 O2 C1 Pb1 -111.2(5) 8_755 .
Pb1 O2 C1 Pb1 -111.2(5) 8_755 .
Pb1 O2 C1 Pb1 32.0(8) 5_765 .
Eu1 O2 C1 Pb1 32.0(8) 5_765 .
Eu1 O2 C1 Pb1 -27.3(4) 8_755 4_465
Pb1 O2 C1 Pb1 -27.3(4) 8_755 4_465
Pb1 O2 C1 Pb1 116.0(3) 5_765 4_465
Eu1 O2 C1 Pb1 116.0(3) 5_765 4_465
Eu1 O2 C1 Pb1 -143.2(6) 8_755 5_765
Pb1 O2 C1 Pb1 -143.2(6) 8_755 5_765
Eu1 O2 C1 Pb1 0.0 5_765 5_765
O1 C1 C2 C7 -155.5(5) . .
O2 C1 C2 C7 26.0(7) . .
Pb1 C1 C2 C7 74.2(5) 8_755 .
Pb1 C1 C2 C7 -134.3(4) . .
Pb1 C1 C2 C7 159.2(4) 4_465 .
Pb1 C1 C2 C7 -9.8(6) 5_765 .
O1 C1 C2 C3 31.2(7) . .
O2 C1 C2 C3 -147.4(5) . .
Pb1 C1 C2 C3 -99.1(5) 8_755 .
Pb1 C1 C2 C3 52.4(4) . .
Pb1 C1 C2 C3 -14.2(5) 4_465 .
Pb1 C1 C2 C3 176.9(3) 5_765 .
O1 C1 C2 Pb1 -21.2(3) . .
O2 C1 C2 Pb1 160.2(4) . .
Pb1 C1 C2 Pb1 -151.5(3) 8_755 .
Pb1 C1 C2 Pb1 -66.55(18) 4_465 .
Pb1 C1 C2 Pb1 124.5(3) 5_765 .
C7 C2 C3 C4 -2.9(7) . .
C1 C2 C3 C4 170.6(5) . .
Pb1 C2 C3 C4 -139.6(5) . .
C7 C2 C3 Pb1 136.7(4) . .
C1 C2 C3 Pb1 -49.8(4) . .
C2 C3 C4 C5 2.2(7) . .
Pb1 C3 C4 C5 -114.3(5) . .
C3 C4 C5 C6 0.9(7) . .
C3 C4 C5 C8 176.5(5) . .
C4 C5 C6 C7 -3.1(8) . .
C8 C5 C6 C7 -178.6(5) . .
C5 C6 C7 C2 2.4(8) . .
C3 C2 C7 C6 0.6(7) . .
C1 C2 C7 C6 -172.8(5) . .
Pb1 C2 C7 C6 96.9(6) . .
Eu1 O3 C8 O4 -12.7(5) 7_576 .
Pb1 O3 C8 O4 -12.7(5) 7_576 .
Pb1 O3 C8 O4 121.1(6) 3_745 .
Eu1 O3 C8 O4 121.1(6) 3_745 .
Eu1 O3 C8 C5 162.5(4) 7_576 .
Pb1 O3 C8 C5 162.5(4) 7_576 .
Pb1 O3 C8 C5 -63.7(8) 3_745 .
Eu1 O3 C8 C5 -63.7(8) 3_745 .
Pb1 O3 C8 Eu1 0.000(1) 7_576 7_576
Pb1 O3 C8 Eu1 133.8(6) 3_745 7_576
Eu1 O3 C8 Eu1 133.8(6) 3_745 7_576
Eu1 O3 C8 Pb1 0.000(1) 7_576 7_576
Pb1 O3 C8 Pb1 133.8(6) 3_745 7_576
Eu1 O3 C8 Pb1 133.8(6) 3_745 7_576
Eu1 O3 C8 Pb1 -133.8(6) 7_576 3_745
Pb1 O3 C8 Pb1 -133.8(6) 7_576 3_745
Eu1 O3 C8 Pb1 0.000(1) 3_745 3_745
Eu1 O3 C8 Pb1 -49.4(2) 7_576 6_556
Pb1 O3 C8 Pb1 -49.4(2) 7_576 6_556
Pb1 O3 C8 Pb1 84.4(6) 3_745 6_556
Eu1 O3 C8 Pb1 84.4(6) 3_745 6_556
Eu1 O4 C8 O3 13.0(5) 7_576 .
Pb1 O4 C8 O3 13.0(5) 7_576 .
Pb1 O4 C8 O3 -84.9(6) 6_556 .
Eu1 O4 C8 O3 -84.9(6) 6_556 .
Eu1 O4 C8 C5 -162.2(4) 7_576 .
Pb1 O4 C8 C5 -162.2(4) 7_576 .
Pb1 O4 C8 C5 99.9(5) 6_556 .
Eu1 O4 C8 C5 99.9(5) 6_556 .
Pb1 O4 C8 Eu1 0.000(2) 7_576 7_576
Pb1 O4 C8 Eu1 -97.9(4) 6_556 7_576
Eu1 O4 C8 Eu1 -97.9(4) 6_556 7_576
Eu1 O4 C8 Pb1 0.000(2) 7_576 7_576
Pb1 O4 C8 Pb1 -97.9(4) 6_556 7_576
Eu1 O4 C8 Pb1 -97.9(4) 6_556 7_576
Eu1 O4 C8 Pb1 36.0(3) 7_576 3_745
Pb1 O4 C8 Pb1 36.0(3) 7_576 3_745
Pb1 O4 C8 Pb1 -61.9(5) 6_556 3_745
Eu1 O4 C8 Pb1 -61.9(5) 6_556 3_745
Eu1 O4 C8 Pb1 97.9(4) 7_576 6_556
Pb1 O4 C8 Pb1 97.9(4) 7_576 6_556
Eu1 O4 C8 Pb1 0.000(1) 6_556 6_556
C6 C5 C8 O3 1.3(7) . .
C4 C5 C8 O3 -174.1(4) . .
C6 C5 C8 O4 176.6(5) . .
C4 C5 C8 O4 1.1(7) . .
C6 C5 C8 Eu1 91.9(14) . 7_576
C4 C5 C8 Eu1 -83.6(14) . 7_576
C6 C5 C8 Pb1 91.9(14) . 7_576
C4 C5 C8 Pb1 -83.6(14) . 7_576
C6 C5 C8 Pb1 -18.3(5) . 3_745
C4 C5 C8 Pb1 166.2(4) . 3_745
C6 C5 C8 Pb1 -144.2(4) . 6_556
C4 C5 C8 Pb1 40.3(6) . 6_556
